data_4300666
loop_
_publ_author_name
'Singh, Sanjay'
'Ahn, Hans-J\"urgen'
'Stasch, Andreas'
'Jancik, Vojtech'
'Roesky, Herbert W.'
'Pal, Aritra'
'Biadene, Mariana'
'Herbst-Irmer, Regine'
'Noltemeyer, Mathias'
'Schmidt, Hans-Georg'

_journal_name_full 'Inorganic Chemistry'
_journal_paper_doi 10.1021/ic0517826
_journal_year 2006
_chemical_formula_sum 'C30 H44 Al Cl N2'
_chemical_formula_weight 495.10
_space_group_IT_number 14
_symmetry_cell_setting monoclinic
_symmetry_space_group_name_Hall '-P 2yn'
_symmetry_space_group_name_H-M 'P 1 21/n 1'
_cell_angle_alpha 90.00
_cell_angle_beta 117.29(3)
_cell_angle_gamma 90.00
_cell_formula_units_Z 4
_cell_length_a 12.620(3)
_cell_length_b 19.323(4)
_cell_length_c 13.305(3)
_cell_measurement_temperature 100(2)
_cell_volume 2883.4(11)
_diffrn_ambient_temperature 100(2)
_exptl_crystal_density_diffrn 1.141
_cod_original_sg_symbol_H-M 'P 21/n'
_cod_database_code 4300666

loop_
_symmetry_equiv_pos_as_xyz
'x, y, z'
'-x+1/2, y+1/2, -z+1/2'
'-x, -y, -z'
'x-1/2, -y-1/2, z-1/2'

loop_
_atom_site_label
_atom_site_type_symbol
_atom_site_fract_x
_atom_site_fract_y
_atom_site_fract_z
_atom_site_U_iso_or_equiv
_atom_site_adp_type
_atom_site_occupancy
_atom_site_symmetry_multiplicity
_atom_site_calc_flag
_atom_site_refinement_flags
_atom_site_disorder_assembly
_atom_site_disorder_group
Al1 Al 0.86545(5) 0.08461(3) 0.20476(5) 0.01861(16) Uani 1 1 d D . .
Cl1 Cl 0.83758(10) -0.02566(3) 0.20330(8) 0.0287(2) Uani 0.892(3) 1 d PD A 1
C6 C 0.7749(11) 0.1297(6) 0.0634(6) 0.0364(9) Uani 0.892(3) 1 d PD A 1
H6A H 0.7330 0.1694 0.0742 0.055 Uiso 0.892(3) 1 calc PR A 1
H6B H 0.7167 0.0972 0.0100 0.055 Uiso 0.892(3) 1 calc PR A 1
H6C H 0.8284 0.1456 0.0333 0.055 Uiso 0.892(3) 1 calc PR A 1
C6A C 0.840(4) -0.0112(10) 0.213(3) 0.0287(2) Uani 0.108(3) 1 d PD A 2
H6AA H 0.7561 -0.0223 0.1627 0.043 Uiso 0.108(3) 1 calc PR A 2
H6AB H 0.8580 -0.0233 0.2912 0.043 Uiso 0.108(3) 1 calc PR A 2
H6AC H 0.8915 -0.0376 0.1906 0.043 Uiso 0.108(3) 1 calc PR A 2
Cl1A Cl 0.768(2) 0.1327(12) 0.0459(13) 0.0364(9) Uani 0.108(3) 1 d PD A 2
C5 C 0.89053(18) 0.11998(11) 0.52540(17) 0.0276(5) Uani 1 1 d . A .
H5A H 0.8192 0.0928 0.5104 0.041 Uiso 1 1 calc R . .
H5B H 0.8748 0.1691 0.5316 0.041 Uiso 1 1 calc R . .
H5C H 0.9571 0.1044 0.5964 0.041 Uiso 1 1 calc R . .
N2 N 0.83894(13) 0.12139(8) 0.32273(13) 0.0187(4) Uani 1 1 d . A .
N1 N 1.03407(13) 0.09657(8) 0.27467(13) 0.0180(4) Uani 1 1 d . A .
C3 C 0.92192(17) 0.11024(9) 0.42993(16) 0.0216(4) Uani 1 1 d . . .
C2 C 1.03915(18) 0.09163(10) 0.45794(17) 0.0221(4) Uani 1 1 d . A .
H2A H 1.0883(19) 0.0839(11) 0.5343(19) 0.026 Uiso 1 1 d . . .
C1 C 1.09479(17) 0.09270(9) 0.38771(16) 0.0199(4) Uani 1 1 d . . .
C4 C 1.22898(17) 0.09078(11) 0.44547(17) 0.0256(5) Uani 1 1 d . A .
H4A H 1.2593 0.1251 0.4108 0.038 Uiso 1 1 calc R . .
H4B H 1.2560 0.0446 0.4373 0.038 Uiso 1 1 calc R . .
H4C H 1.2590 0.1014 0.5259 0.038 Uiso 1 1 calc R . .
C11 C 1.10000(16) 0.09990(10) 0.20924(16) 0.0187(4) Uani 1 1 d . . .
C12 C 1.15211(16) 0.03960(10) 0.19176(16) 0.0199(4) Uani 1 1 d . A .
C13 C 1.21440(17) 0.04528(10) 0.12852(16) 0.0227(4) Uani 1 1 d . . .
H13A H 1.2503 0.0052 0.1160 0.027 Uiso 1 1 calc R A .
C14 C 1.22502(17) 0.10768(11) 0.08383(17) 0.0253(5) Uani 1 1 d . A .
H14A H 1.2686 0.1104 0.0417 0.030 Uiso 1 1 calc R . .
C15 C 1.17235(17) 0.16611(10) 0.10039(17) 0.0241(5) Uani 1 1 d . . .
H15A H 1.1797 0.2089 0.0688 0.029 Uiso 1 1 calc R A .
C16 C 1.10844(16) 0.16378(10) 0.16267(16) 0.0205(4) Uani 1 1 d . A .
C161 C 1.05471(18) 0.22973(10) 0.18259(17) 0.0242(5) Uani 1 1 d . . .
H16A H 0.9841 0.2161 0.1933 0.029 Uiso 1 1 calc R A .
C162 C 1.1443(2) 0.26524(11) 0.29180(18) 0.0344(5) Uani 1 1 d . A .
H16B H 1.1623 0.2346 0.3563 0.052 Uiso 1 1 calc R . .
H16C H 1.1099 0.3085 0.3022 0.052 Uiso 1 1 calc R . .
H16D H 1.2178 0.2753 0.2867 0.052 Uiso 1 1 calc R . .
C163 C 1.01063(19) 0.27967(11) 0.08195(18) 0.0303(5) Uani 1 1 d . A .
H16E H 0.9564 0.2552 0.0128 0.045 Uiso 1 1 calc R . .
H16F H 1.0789 0.2974 0.0735 0.045 Uiso 1 1 calc R . .
H16G H 0.9684 0.3184 0.0951 0.045 Uiso 1 1 calc R . .
C121 C 1.14027(17) -0.03158(10) 0.23434(17) 0.0223(4) Uani 1 1 d . . .
H12A H 1.1005 -0.0261 0.2838 0.027 Uiso 1 1 calc R A .
C122 C 1.26150(19) -0.06664(11) 0.30361(18) 0.0301(5) Uani 1 1 d . A .
H12B H 1.3125 -0.0364 0.3665 0.045 Uiso 1 1 calc R . .
H12C H 1.2996 -0.0751 0.2551 0.045 Uiso 1 1 calc R . .
H12D H 1.2498 -0.1107 0.3335 0.045 Uiso 1 1 calc R . .
C123 C 1.06209(19) -0.07798(11) 0.13453(18) 0.0308(5) Uani 1 1 d . A .
H12E H 0.9853 -0.0552 0.0892 0.046 Uiso 1 1 calc R . .
H12F H 1.0488 -0.1222 0.1629 0.046 Uiso 1 1 calc R . .
H12G H 1.1021 -0.0862 0.0875 0.046 Uiso 1 1 calc R . .
C21 C 0.73342(17) 0.16056(10) 0.30507(15) 0.0202(4) Uani 1 1 d . . .
C26 C 0.62691(17) 0.12662(10) 0.28407(16) 0.0224(4) Uani 1 1 d . A .
C25 C 0.52961(18) 0.16695(10) 0.26950(17) 0.0266(5) Uani 1 1 d . . .
H25A H 0.4566 0.1449 0.2546 0.032 Uiso 1 1 calc R A .
C24 C 0.53649(19) 0.23826(11) 0.27621(18) 0.0302(5) Uani 1 1 d . A .
H24A H 0.4692 0.2647 0.2671 0.036 Uiso 1 1 calc R . .
C23 C 0.64166(18) 0.27097(10) 0.29620(17) 0.0270(5) Uani 1 1 d . . .
H23A H 0.6461 0.3200 0.3009 0.032 Uiso 1 1 calc R A .
C22 C 0.74160(17) 0.23319(10) 0.30961(16) 0.0223(5) Uani 1 1 d . A .
C221 C 0.85409(18) 0.27164(10) 0.32679(17) 0.0240(5) Uani 1 1 d . . .
H22A H 0.9135 0.2367 0.3290 0.029 Uiso 1 1 calc R A .
C222 C 0.8266(2) 0.32029(11) 0.22688(19) 0.0331(5) Uani 1 1 d . A .
H22B H 0.7922 0.2937 0.1563 0.050 Uiso 1 1 calc R . .
H22C H 0.9003 0.3427 0.2365 0.050 Uiso 1 1 calc R . .
H22D H 0.7696 0.3557 0.2239 0.050 Uiso 1 1 calc R . .
C223 C 0.9105(2) 0.31258(12) 0.43750(19) 0.0381(6) Uani 1 1 d . A .
H22E H 0.9260 0.2815 0.5009 0.057 Uiso 1 1 calc R . .
H22F H 0.8559 0.3494 0.4350 0.057 Uiso 1 1 calc R . .
H22G H 0.9857 0.3331 0.4474 0.057 Uiso 1 1 calc R . .
C261 C 0.61380(18) 0.04815(10) 0.27446(17) 0.0240(5) Uani 1 1 d . . .
H26A H 0.6954 0.0273 0.3073 0.029 Uiso 1 1 calc R A .
C262 C 0.54617(19) 0.02628(10) 0.14988(18) 0.0294(5) Uani 1 1 d . A .
H26B H 0.5870 0.0447 0.1083 0.044 Uiso 1 1 calc R . .
H26C H 0.4647 0.0445 0.1170 0.044 Uiso 1 1 calc R . .
H26D H 0.5436 -0.0243 0.1448 0.044 Uiso 1 1 calc R . .
C263 C 0.54975(19) 0.01985(11) 0.33994(19) 0.0307(5) Uani 1 1 d . A .
H26E H 0.5903 0.0364 0.4183 0.046 Uiso 1 1 calc R . .
H26F H 0.5512 -0.0309 0.3392 0.046 Uiso 1 1 calc R . .
H26G H 0.4669 0.0360 0.3042 0.046 Uiso 1 1 calc R . .

loop_
_atom_site_aniso_label
_atom_site_aniso_U_11
_atom_site_aniso_U_22
_atom_site_aniso_U_33
_atom_site_aniso_U_23
_atom_site_aniso_U_13
_atom_site_aniso_U_12
Al1 0.0178(3) 0.0180(3) 0.0197(3) 0.0000(2) 0.0084(3) 0.0008(2)
Cl1 0.0276(3) 0.0194(4) 0.0401(4) -0.0047(3) 0.0164(3) -0.0023(4)
C6 0.0371(16) 0.0417(15) 0.029(3) 0.0021(17) 0.014(2) 0.0022(12)
C6A 0.0276(3) 0.0194(4) 0.0401(4) -0.0047(3) 0.0164(3) -0.0023(4)
Cl1A 0.0371(16) 0.0417(15) 0.029(3) 0.0021(17) 0.014(2) 0.0022(12)
C5 0.0267(12) 0.0347(12) 0.0225(11) 0.0029(9) 0.0123(10) 0.0042(9)
N2 0.0176(8) 0.0180(8) 0.0201(9) 0.0008(7) 0.0082(8) 0.0007(6)
N1 0.0198(9) 0.0168(8) 0.0189(9) 0.0001(6) 0.0100(8) 0.0005(6)
C3 0.0246(11) 0.0167(10) 0.0237(12) 0.0003(8) 0.0112(10) -0.0012(8)
C2 0.0223(11) 0.0250(11) 0.0169(11) 0.0021(8) 0.0073(9) 0.0016(8)
C1 0.0219(10) 0.0141(10) 0.0218(11) -0.0005(8) 0.0084(9) 0.0001(8)
C4 0.0198(11) 0.0315(12) 0.0225(11) -0.0009(9) 0.0069(9) 0.0022(9)
C11 0.0146(10) 0.0226(10) 0.0173(10) -0.0011(8) 0.0059(9) -0.0017(8)
C12 0.0150(10) 0.0232(11) 0.0179(10) -0.0011(8) 0.0045(9) -0.0012(8)
C13 0.0186(10) 0.0269(11) 0.0221(11) -0.0014(9) 0.0089(9) 0.0016(8)
C14 0.0197(11) 0.0340(12) 0.0235(11) 0.0000(9) 0.0110(9) -0.0019(9)
C15 0.0216(11) 0.0254(11) 0.0240(11) 0.0021(9) 0.0092(9) -0.0045(8)
C16 0.0169(10) 0.0226(10) 0.0183(10) -0.0017(8) 0.0050(9) -0.0029(8)
C161 0.0267(11) 0.0200(10) 0.0286(11) 0.0002(8) 0.0152(10) -0.0021(8)
C162 0.0413(14) 0.0221(11) 0.0350(13) -0.0038(9) 0.0134(11) -0.0024(9)
C163 0.0340(12) 0.0243(11) 0.0351(13) 0.0056(9) 0.0179(11) 0.0030(9)
C121 0.0227(11) 0.0211(10) 0.0258(11) 0.0008(8) 0.0133(9) 0.0018(8)
C122 0.0310(12) 0.0284(12) 0.0348(13) 0.0062(9) 0.0185(11) 0.0076(9)
C123 0.0330(13) 0.0258(11) 0.0363(13) -0.0044(9) 0.0182(11) -0.0045(9)
C21 0.0221(11) 0.0210(10) 0.0175(10) 0.0008(8) 0.0090(9) 0.0042(8)
C26 0.0225(11) 0.0227(11) 0.0210(11) -0.0005(8) 0.0092(9) 0.0016(8)
C25 0.0209(11) 0.0275(12) 0.0306(12) -0.0010(9) 0.0110(10) 0.0008(9)
C24 0.0264(12) 0.0288(12) 0.0368(13) -0.0019(9) 0.0156(10) 0.0075(9)
C23 0.0299(12) 0.0201(11) 0.0310(12) -0.0022(9) 0.0138(10) 0.0040(9)
C22 0.0247(11) 0.0228(11) 0.0196(11) -0.0006(8) 0.0102(9) 0.0017(8)
C221 0.0262(11) 0.0188(10) 0.0300(12) -0.0019(8) 0.0155(10) 0.0002(8)
C222 0.0403(13) 0.0244(12) 0.0409(13) 0.0028(10) 0.0240(12) 0.0009(10)
C223 0.0374(13) 0.0410(14) 0.0390(14) -0.0087(11) 0.0203(12) -0.0117(11)
C261 0.0186(10) 0.0223(10) 0.0301(12) 0.0014(9) 0.0105(10) 0.0011(8)
C262 0.0268(12) 0.0253(11) 0.0338(13) -0.0033(9) 0.0120(11) 0.0007(9)
C263 0.0246(11) 0.0290(12) 0.0368(13) 0.0067(9) 0.0126(11) 0.0014(9)

loop_
_geom_bond_atom_site_label_1
_geom_bond_atom_site_label_2
_geom_bond_distance
_geom_bond_site_symmetry_2
_geom_bond_publ_flag
Al1 N2 1.8874(16) . ?
Al1 C6A 1.893(18) . ?
Al1 C6 1.905(5) . ?
Al1 N1 1.9057(17) . ?
Al1 Cl1A 2.112(10) . ?
Al1 Cl1 2.1583(10) . ?
C5 C3 1.506(3) . ?
N2 C3 1.345(3) . ?
N2 C21 1.454(2) . ?
N1 C1 1.341(2) . ?
N1 C11 1.456(2) . ?
C3 C2 1.397(3) . ?
C2 C1 1.403(3) . ?
C1 C4 1.506(3) . ?
C11 C16 1.407(3) . ?
C11 C12 1.409(3) . ?
C12 C13 1.395(3) . ?
C12 C121 1.521(3) . ?
C13 C14 1.378(3) . ?
C14 C15 1.378(3) . ?
C15 C16 1.397(3) . ?
C16 C161 1.523(3) . ?
C161 C163 1.533(3) . ?
C161 C162 1.534(3) . ?
C121 C123 1.529(3) . ?
C121 C122 1.535(3) . ?
C21 C26 1.404(3) . ?
C21 C22 1.406(3) . ?
C26 C25 1.391(3) . ?
C26 C261 1.524(3) . ?
C25 C24 1.381(3) . ?
C24 C23 1.381(3) . ?
C23 C22 1.396(3) . ?
C22 C221 1.524(3) . ?
C221 C223 1.530(3) . ?
C221 C222 1.532(3) . ?
C261 C262 1.535(3) . ?
C261 C263 1.535(3) . ?
